data_7127949
loop_
_publ_author_name
'Sano, Tsukasa'
'Masuda, Ryosuke'
'Sase, Shohei'
'Goto, Kei'

_publ_section_title
;
 Isolable small-molecule cysteine sulfenic acid.
;
_journal_issue 20
_journal_name_full 'Chemical communications (Cambridge, England)'
_journal_page_first 2479
_journal_page_last 2482
_journal_paper_doi 10.1039/d0cc08422k
_journal_volume 57
_journal_year 2021
_chemical_absolute_configuration syn
_chemical_formula_moiety 'C143 H165 N O4 S, 4(C5 H12), 2(C4 H10 O2)'
_chemical_formula_sum 'C171 H233 N O8 S'
_chemical_formula_weight 2462.63
_chemical_melting_point 488.5(15)
_space_group_crystal_system orthorhombic
_space_group_IT_number 19
_space_group_name_Hall 'P 2ac 2ab'
_space_group_name_H-M_alt 'P 21 21 21'
_atom_sites_solution_hydrogens geom
_audit_creation_method SHELXL-2018/3
_audit_update_record
;
2021-02-12 deposited with the CCDC.	2021-02-15 downloaded from the CCDC.
;
_cell_angle_alpha 90
_cell_angle_beta 90
_cell_angle_gamma 90
_cell_formula_units_Z 4
_cell_length_a 13.461(2)
_cell_length_b 27.545(4)
_cell_length_c 42.227(6)
_cell_measurement_reflns_used 15645
_cell_measurement_temperature 123(2)
_cell_measurement_theta_max 24.99
_cell_measurement_theta_min 3.03
_cell_volume 15657(4)
_computing_cell_refinement 'CrystalClear (Rigaku Corp., 2009)'
_computing_data_collection 'CrystalClear (Rigaku Corp., 2009)'
_computing_data_reduction 'CrystalClear (Rigaku Corp., 2009)'
_computing_structure_refinement 'SHELXL-2018/3 (Sheldrick, 2018)'
_computing_structure_solution 'SIR97 (Altomare et al., 1999)'
_diffrn_ambient_temperature 123(2)
_diffrn_detector_area_resol_mean 13.6612
_diffrn_measured_fraction_theta_full 0.953
_diffrn_measured_fraction_theta_max 0.953
_diffrn_measurement_device_type 'Mercury375R CCD (2x2 bin mode)'
_diffrn_measurement_method dtprofit.ref
_diffrn_radiation_type MoK\a
_diffrn_radiation_wavelength 0.71075
_diffrn_reflns_av_R_equivalents 0.0645
_diffrn_reflns_av_unetI/netI 0.1692
_diffrn_reflns_Laue_measured_fraction_full 0.953
_diffrn_reflns_Laue_measured_fraction_max 0.953
_diffrn_reflns_limit_h_max 11
_diffrn_reflns_limit_h_min -16
_diffrn_reflns_limit_k_max 12
_diffrn_reflns_limit_k_min -32
_diffrn_reflns_limit_l_max 36
_diffrn_reflns_limit_l_min -49
_diffrn_reflns_number 29055
_diffrn_reflns_point_group_measured_fraction_full 0.852
_diffrn_reflns_point_group_measured_fraction_max 0.852
_diffrn_reflns_theta_full 24.999
_diffrn_reflns_theta_max 24.999
_diffrn_reflns_theta_min 3.027
_diffrn_source 'fine-focus sealed tube'
_exptl_absorpt_coefficient_mu 0.075
_exptl_absorpt_correction_T_max 0.9951
_exptl_absorpt_correction_T_min 0.9794
_exptl_absorpt_correction_type multi-scan
_exptl_crystal_colour 'pale yellow'
_exptl_crystal_density_diffrn 1.045
_exptl_crystal_density_meas ?
_exptl_crystal_density_method 'not measured'
_exptl_crystal_description platelet
_exptl_crystal_F_000 5384
_exptl_crystal_recrystallization_method 'Re-crystallisation from solvent: pentane/dimethoxyethane'
_exptl_crystal_size_max 0.300
_exptl_crystal_size_mid 0.240
_exptl_crystal_size_min 0.070
_refine_diff_density_max 0.238
_refine_diff_density_min -0.268
_refine_diff_density_rms 0.049
_refine_ls_abs_structure_details
;
 Flack x determined using 1733 quotients [(I+)-(I-)]/[(I+)+(I-)]
 (Parsons, Flack and Wagner, Acta Cryst. B69 (2013) 249-259).
;
_refine_ls_abs_structure_Flack 0.0(2)
_refine_ls_extinction_method none
_refine_ls_goodness_of_fit_ref 0.995
_refine_ls_hydrogen_treatment mixed
_refine_ls_matrix_type full
_refine_ls_number_parameters 1396
_refine_ls_number_reflns 23475
_refine_ls_number_restraints 0
_refine_ls_restrained_S_all 0.995
_refine_ls_R_factor_all 0.1403
_refine_ls_R_factor_gt 0.0765
_refine_ls_shift/su_max 0.000
_refine_ls_shift/su_mean 0.000
_refine_ls_structure_factor_coef Fsqd
_refine_ls_weighting_details 'w=1/[\s^2^(Fo^2^)+(0.0314P)^2^+0.7350P] where P=(Fo^2^+2Fc^2^)/3'
_refine_ls_weighting_scheme calc
_refine_ls_wR_factor_gt 0.1450
_refine_ls_wR_factor_ref 0.1705
_reflns_Friedel_coverage 0.652
_reflns_Friedel_fraction_full 0.733
_reflns_Friedel_fraction_max 0.733
_reflns_number_gt 9696
_reflns_number_total 23475
_reflns_threshold_expression 'I > 2\s(I)'
_cod_data_source_file d0cc08422k2.cif
_cod_data_source_block BpsCysSOH
_cod_depositor_comments
;
The following automatic conversions were performed:

data item '_chemical_melting_point' value '487-490' was changed to
'488.5(15)' -- the average value was taken and precision was
estimated.

data item '_exptl_crystal_density_meas' value 'not measured' was
changed to '?' -- the value is perceived as not measured.

Automatic conversion script
Id: cif_fix_values 7556 2019-12-06 15:28:31Z antanas 

 Adding full bibliography for 7127949.cif.
;
_cod_original_cell_volume 15658(4)
_cod_database_code 7127949
_shelx_shelxl_version_number 2018/3
_shelx_space_group_comment
;
The symmetry employed for this shelxl refinement is uniquely defined
by the following loop, which should always be used as a source of
symmetry information in preference to the above space-group names.
They are only intended as comments.
;
_shelx_estimated_absorpt_t_min 0.978
_shelx_estimated_absorpt_t_max 0.995
_exptl_absorpt_special_details
; 
Higashi, T. (1995). Program for Absorption Correction. Rigaku 
Corporation, Tokyo, Japan
;

loop_
_space_group_symop_operation_xyz
'x, y, z'
'-x+1/2, -y, z+1/2'
'x+1/2, -y+1/2, -z'
'-x, y+1/2, -z+1/2'

loop_
_atom_site_label
_atom_site_type_symbol
_atom_site_fract_x
_atom_site_fract_y
_atom_site_fract_z
_atom_site_U_iso_or_equiv
_atom_site_adp_type
_atom_site_occupancy
_atom_site_site_symmetry_order
_atom_site_calc_flag
_atom_site_refinement_flags_posn
_atom_site_refinement_flags_adp
_atom_site_refinement_flags_occupancy
_atom_site_disorder_assembly
_atom_site_disorder_group
O1 O -0.2427(6) 0.5567(3) 0.11965(18) 0.123(3) Uani 1 1 d . . . . .
H1 H -0.301700 0.563790 0.115109 0.184 Uiso 1 1 calc R U . . .
S1 S -0.1680(2) 0.58955(10) 0.09873(6) 0.0831(7) Uani 1 1 d . . . . .
C1 C -0.1843(7) 0.5609(3) 0.06081(18) 0.071(2) Uani 1 1 d . . . . .
H2 H -0.254663 0.564480 0.054344 0.085 Uiso 1 1 calc R U . . .
H3 H -0.143167 0.578281 0.045018 0.085 Uiso 1 1 calc R U . . .
C2 C -0.1573(5) 0.5075(3) 0.06003(17) 0.058(2) Uani 1 1 d . . . . .
H4 H -0.199829 0.490823 0.076112 0.069 Uiso 1 1 calc R U . . .
C3 C -0.1730(7) 0.4809(4) 0.0283(2) 0.081(3) Uani 1 1 d . . . . .
O2 O -0.1683(5) 0.4379(2) 0.02515(15) 0.0802(19) Uani 1 1 d . . . . .
O3 O -0.1991(4) 0.5141(2) 0.00564(13) 0.0700(17) Uani 1 1 d . . . . .
C4 C -0.2088(7) 0.4937(4) -0.0265(2) 0.099(3) Uani 1 1 d . . . . .
H5 H -0.152468 0.472117 -0.030801 0.148 Uiso 1 1 calc R U . . .
H6 H -0.209527 0.520099 -0.042016 0.148 Uiso 1 1 calc R U . . .
H7 H -0.270859 0.475202 -0.028005 0.148 Uiso 1 1 calc R U . . .
N1 N -0.0516(4) 0.5005(2) 0.07006(14) 0.0514(16) Uani 1 1 d . . . . .
H8 H -0.038718 0.495835 0.090261 0.062 Uiso 1 1 calc R U . . .
C5 C 0.0232(6) 0.5012(3) 0.04975(18) 0.0504(19) Uani 1 1 d . . . . .
O4 O 0.0134(4) 0.5031(2) 0.02027(11) 0.0564(14) Uani 1 1 d . . . . .
C6 C 0.1269(5) 0.5018(3) 0.06327(15) 0.0442(18) Uani 1 1 d . . . . .
C7 C 0.1693(6) 0.5470(3) 0.07085(15) 0.0463(19) Uani 1 1 d . . . . .
C8 C 0.2638(6) 0.5480(3) 0.08188(18) 0.060(2) Uani 1 1 d . . . . .
H9 H 0.292579 0.578725 0.086432 0.072 Uiso 1 1 calc R U . . .
C9 C 0.3220(6) 0.5059(3) 0.08700(16) 0.060(2) Uani 1 1 d . . . . .
H10 H 0.389166 0.507732 0.093782 0.072 Uiso 1 1 calc R U . . .
C10 C 0.2733(6) 0.4605(3) 0.08132(18) 0.058(2) Uani 1 1 d . . . . .
H11 H 0.307675 0.431052 0.085524 0.069 Uiso 1 1 calc R U . . .
C11 C 0.1787(5) 0.4587(3) 0.07002(15) 0.0425(18) Uani 1 1 d . . . . .
C12 C 0.1121(5) 0.5928(3) 0.06811(16) 0.0436(18) Uani 1 1 d . . . . .
C13 C 0.0686(5) 0.6091(3) 0.04005(15) 0.0442(18) Uani 1 1 d . . . . .
H12 H 0.074583 0.590268 0.021299 0.053 Uiso 1 1 calc R U . . .
C14 C 0.0170(5) 0.6523(3) 0.03931(15) 0.0416(18) Uani 1 1 d . . . . .
C15 C 0.0083(5) 0.6807(3) 0.06647(15) 0.0439(18) Uani 1 1 d . . . . .
H13 H -0.026497 0.710697 0.065572 0.053 Uiso 1 1 calc R U . . .
C16 C 0.0503(5) 0.6654(3) 0.09490(15) 0.0425(17) Uani 1 1 d . . . . .
C17 C 0.1068(5) 0.6222(3) 0.09523(15) 0.0429(18) Uani 1 1 d . . . . .
H14 H 0.141416 0.612956 0.113897 0.052 Uiso 1 1 calc R U . . .
C18 C -0.0215(5) 0.6709(3) 0.00875(16) 0.0442(18) Uani 1 1 d . . . . .
C19 C -0.0665(5) 0.6407(3) -0.01337(16) 0.0482(19) Uani 1 1 d . . . . .
H15 H -0.077772 0.607701 -0.007979 0.058 Uiso 1 1 calc R U . . .
C20 C -0.0952(5) 0.6569(3) -0.04277(16) 0.0450(18) Uani 1 1 d . . . . .
C21 C -0.0747(5) 0.7061(3) -0.05145(17) 0.052(2) Uani 1 1 d . . . . .
H16 H -0.091275 0.717396 -0.072023 0.062 Uiso 1 1 calc R U . . .
C22 C -0.0305(6) 0.7371(3) -0.02988(15) 0.0437(18) Uani 1 1 d . . . . .
C23 C -0.0042(5) 0.7208(3) -0.00027(15) 0.0470(19) Uani 1 1 d . . . . .
H17 H 0.025683 0.742470 0.014391 0.056 Uiso 1 1 calc R U . . .
C24 C -0.1429(5) 0.6229(3) -0.06585(15) 0.0417(17) Uani 1 1 d . . . . .
C25 C -0.0842(6) 0.5893(3) -0.08313(17) 0.058(2) Uani 1 1 d . . . . .
C26 C -0.1285(7) 0.5587(3) -0.1036(2) 0.066(2) Uani 1 1 d . . . . .
H18 H -0.089166 0.536379 -0.115276 0.080 Uiso 1 1 calc R U . . .
C27 C -0.2353(8) 0.5592(3) -0.10799(19) 0.081(3) Uani 1 1 d . . . . .
H19 H -0.266028 0.536986 -0.122128 0.097 Uiso 1 1 calc R U . . .
C28 C -0.2928(6) 0.5930(3) -0.09115(17) 0.063(2) Uani 1 1 d . . . . .
H20 H -0.362557 0.594443 -0.094329 0.076 Uiso 1 1 calc R U . . .
C29 C -0.2464(6) 0.6250(3) -0.06937(16) 0.052(2) Uani 1 1 d . . . . .
C30 C 0.0231(6) 0.5870(4) -0.0785(2) 0.071(3) Uani 1 1 d . . . . .
H21 H 0.044801 0.617844 -0.068117 0.085 Uiso 1 1 calc R U . . .
C31 C 0.0517(7) 0.5444(4) -0.0567(2) 0.095(3) Uani 1 1 d . . . . .
H22 H -0.005139 0.535840 -0.043291 0.143 Uiso 1 1 calc R U . . .
H23 H 0.107811 0.553964 -0.043286 0.143 Uiso 1 1 calc R U . . .
H24 H 0.070553 0.516315 -0.069594 0.143 Uiso 1 1 calc R U . . .
C32 C 0.0778(7) 0.5823(5) -0.1099(2) 0.125(5) Uani 1 1 d . . . . .
H25 H 0.059078 0.551756 -0.120140 0.188 Uiso 1 1 calc R U . . .
H26 H 0.149616 0.582584 -0.106037 0.188 Uiso 1 1 calc R U . . .
H27 H 0.060019 0.609605 -0.123638 0.188 Uiso 1 1 calc R U . . .
C33 C -0.3117(6) 0.6607(3) -0.05087(18) 0.060(2) Uani 1 1 d . . . . .
H28 H -0.266860 0.681111 -0.037468 0.072 Uiso 1 1 calc R U . . .
C34 C -0.3810(8) 0.6339(4) -0.0291(2) 0.100(4) Uani 1 1 d . . . . .
H29 H -0.417759 0.657338 -0.016111 0.150 Uiso 1 1 calc R U . . .
H30 H -0.342510 0.612377 -0.015286 0.150 Uiso 1 1 calc R U . . .
H31 H -0.427798 0.614686 -0.041645 0.150 Uiso 1 1 calc R U . . .
C35 C -0.3697(7) 0.6952(3) -0.0732(2) 0.082(3) Uani 1 1 d . . . . .
H32 H -0.322622 0.714551 -0.085670 0.123 Uiso 1 1 calc R U . . .
H33 H -0.411669 0.716946 -0.060610 0.123 Uiso 1 1 calc R U . . .
H34 H -0.411476 0.676058 -0.087534 0.123 Uiso 1 1 calc R U . . .
C36 C -0.0093(6) 0.7894(3) -0.03881(16) 0.0461(19) Uani 1 1 d . . . . .
C37 C 0.0743(6) 0.7998(3) -0.05543(16) 0.0481(19) Uani 1 1 d . . . . .
C38 C 0.0929(6) 0.8491(3) -0.06514(16) 0.057(2) Uani 1 1 d . . . . .
H35 H 0.150050 0.857048 -0.077292 0.069 Uiso 1 1 calc R U . . .
C39 C 0.0238(6) 0.8855(3) -0.05610(18) 0.064(2) Uani 1 1 d . . . . .
H36 H 0.035269 0.918132 -0.062449 0.076 Uiso 1 1 calc R U . . .
C40 C -0.0561(6) 0.8753(3) -0.03907(16) 0.057(2) Uani 1 1 d . . . . .
H37 H -0.100687 0.900621 -0.033432 0.068 Uiso 1 1 calc R U . . .
C41 C -0.0759(6) 0.8266(3) -0.02907(17) 0.050(2) Uani 1 1 d . . . . .
C42 C 0.1500(5) 0.7612(3) -0.06522(18) 0.056(2) Uani 1 1 d . . . . .
H38 H 0.132427 0.730561 -0.053794 0.067 Uiso 1 1 calc R U . . .
C43 C 0.1463(8) 0.7503(4) -0.1002(2) 0.113(4) Uani 1 1 d . . . . .
H39 H 0.169452 0.778729 -0.112124 0.170 Uiso 1 1 calc R U . . .
H40 H 0.077810 0.742774 -0.106403 0.170 Uiso 1 1 calc R U . . .
H41 H 0.189125 0.722501 -0.104936 0.170 Uiso 1 1 calc R U . . .
C44 C 0.2540(6) 0.7748(3) -0.05548(19) 0.073(3) Uani 1 1 d . . . . .
H42 H 0.300861 0.750581 -0.063531 0.110 Uiso 1 1 calc R U . . .
H43 H 0.258069 0.776064 -0.032324 0.110 Uiso 1 1 calc R U . . .
H44 H 0.270621 0.806758 -0.064252 0.110 Uiso 1 1 calc R U . . .
C45 C -0.1680(6) 0.8128(3) -0.01068(19) 0.065(2) Uani 1 1 d . . . . .
H45 H -0.150886 0.784694 0.003250 0.079 Uiso 1 1 calc R U . . .
C46 C -0.2517(6) 0.7974(3) -0.0322(2) 0.078(3) Uani 1 1 d . . . . .
H46 H -0.272480 0.825042 -0.045257 0.118 Uiso 1 1 calc R U . . .
H47 H -0.307993 0.786257 -0.019411 0.118 Uiso 1 1 calc R U . . .
H48 H -0.229065 0.770966 -0.045939 0.118 Uiso 1 1 calc R U . . .
C47 C -0.2014(6) 0.8560(3) 0.01113(18) 0.074(3) Uani 1 1 d . . . . .
H49 H -0.145409 0.866378 0.024304 0.112 Uiso 1 1 calc R U . . .
H50 H -0.256229 0.845355 0.024742 0.112 Uiso 1 1 calc R U . . .
H51 H -0.223571 0.883212 -0.002056 0.112 Uiso 1 1 calc R U . . .
C48 C 0.0420(6) 0.6961(3) 0.12409(14) 0.0464(19) Uani 1 1 d . . . . .
C49 C -0.0444(5) 0.7191(3) 0.13117(15) 0.0427(18) Uani 1 1 d . . . . .
H52 H -0.099955 0.715548 0.117487 0.051 Uiso 1 1 calc R U . . .
C50 C -0.0530(5) 0.7483(3) 0.15870(15) 0.047(2) Uani 1 1 d . . . . .
C51 C 0.0280(6) 0.7498(3) 0.17952(18) 0.063(2) Uani 1 1 d . . . . .
H53 H 0.022311 0.767719 0.198662 0.075 Uiso 1 1 calc R U . . .
C52 C 0.1166(5) 0.7258(3) 0.17288(15) 0.0440(18) Uani 1 1 d . . . . .
C53 C 0.1222(6) 0.6971(3) 0.14472(15) 0.053(2) Uani 1 1 d . . . . .
H54 H 0.180332 0.678788 0.140185 0.064 Uiso 1 1 calc R U . . .
C54 C -0.1466(6) 0.7742(3) 0.16646(17) 0.053(2) Uani 1 1 d . . . . .
C55 C -0.1615(5) 0.8221(3) 0.15544(16) 0.054(2) Uani 1 1 d . . . . .
C56 C -0.2499(6) 0.8456(4) 0.16116(18) 0.068(3) Uani 1 1 d . . . . .
H55 H -0.259144 0.878002 0.153987 0.082 Uiso 1 1 calc R U . . .
C57 C -0.3254(7) 0.8222(4) 0.17732(17) 0.068(3) Uani 1 1 d . . . . .
H56 H -0.386128 0.838781 0.181024 0.082 Uiso 1 1 calc R U . . .
C58 C -0.3142(7) 0.7751(4) 0.18823(18) 0.069(3) Uani 1 1 d . . . . .
H57 H -0.366400 0.759084 0.199203 0.083 Uiso 1 1 calc R U . . .
C59 C -0.2228(7) 0.7515(4) 0.18251(17) 0.062(2) Uani 1 1 d . . . . .
C60 C -0.0785(7) 0.8493(4) 0.13692(18) 0.069(3) Uani 1 1 d . . . . .
H58 H -0.021842 0.826152 0.134284 0.083 Uiso 1 1 calc R U . . .
C61 C -0.1103(8) 0.8643(4) 0.1046(2) 0.103(4) Uani 1 1 d . . . . .
H59 H -0.127909 0.835496 0.092251 0.154 Uiso 1 1 calc R U . . .
H60 H -0.055903 0.881633 0.094155 0.154 Uiso 1 1 calc R U . . .
H61 H -0.168249 0.885755 0.106254 0.154 Uiso 1 1 calc R U . . .
C62 C -0.0389(9) 0.8933(4) 0.1560(2) 0.123(4) Uani 1 1 d . . . . .
H62 H 0.027097 0.902290 0.148182 0.184 Uiso 1 1 calc R U . . .
H63 H -0.034610 0.884663 0.178466 0.184 Uiso 1 1 calc R U . . .
H64 H -0.084355 0.920850 0.153414 0.184 Uiso 1 1 calc R U . . .
C63 C -0.2068(7) 0.6985(4) 0.19510(18) 0.074(3) Uani 1 1 d . . . . .
H65 H -0.138504 0.687132 0.189450 0.089 Uiso 1 1 calc R U . . .
C64 C -0.2865(9) 0.6642(4) 0.1795(2) 0.127(5) Uani 1 1 d . . . . .
H66 H -0.276990 0.630925 0.187190 0.191 Uiso 1 1 calc R U . . .
H67 H -0.278696 0.664788 0.156399 0.191 Uiso 1 1 calc R U . . .
H68 H -0.353238 0.675385 0.185101 0.191 Uiso 1 1 calc R U . . .
C65 C -0.2205(8) 0.6964(4) 0.2305(2) 0.108(4) Uani 1 1 d . . . . .
H69 H -0.169486 0.716222 0.240818 0.161 Uiso 1 1 calc R U . . .
H70 H -0.214576 0.662681 0.237670 0.161 Uiso 1 1 calc R U . . .
H71 H -0.286452 0.708889 0.236014 0.161 Uiso 1 1 calc R U . . .
C66 C 0.2055(6) 0.7267(3) 0.19380(16) 0.052(2) Uani 1 1 d . . . . .
C67 C 0.2817(6) 0.7622(3) 0.18987(17) 0.057(2) Uani 1 1 d . . . . .
C68 C 0.3674(6) 0.7598(4) 0.20864(19) 0.076(3) Uani 1 1 d . . . . .
H72 H 0.417146 0.784067 0.206827 0.091 Uiso 1 1 calc R U . . .
C69 C 0.3795(7) 0.7214(4) 0.23008(19) 0.073(3) Uani 1 1 d . . . . .
H73 H 0.438659 0.719322 0.242285 0.088 Uiso 1 1 calc R U . . .
C70 C 0.3060(7) 0.6865(4) 0.23366(18) 0.076(3) Uani 1 1 d . . . . .
H74 H 0.314919 0.661113 0.248614 0.091 Uiso 1 1 calc R U . . .
C71 C 0.2199(6) 0.6881(3) 0.21579(18) 0.061(2) Uani 1 1 d . . . . .
C72 C 0.2682(7) 0.8038(4) 0.16624(18) 0.069(3) Uani 1 1 d . . . . .
H75 H 0.217280 0.793096 0.150474 0.083 Uiso 1 1 calc R U . . .
C73 C 0.3632(7) 0.8152(4) 0.1479(2) 0.102(4) Uani 1 1 d . . . . .
H76 H 0.408220 0.834112 0.161324 0.153 Uiso 1 1 calc R U . . .
H77 H 0.346567 0.834080 0.128921 0.153 Uiso 1 1 calc R U . . .
H78 H 0.395644 0.784871 0.141614 0.153 Uiso 1 1 calc R U . . .
C74 C 0.2261(10) 0.8500(4) 0.1833(2) 0.137(5) Uani 1 1 d . . . . .
H79 H 0.157571 0.843930 0.190033 0.205 Uiso 1 1 calc R U . . .
H80 H 0.227567 0.877645 0.168709 0.205 Uiso 1 1 calc R U . . .
H81 H 0.267040 0.857387 0.201925 0.205 Uiso 1 1 calc R U . . .
C75 C 0.1341(7) 0.6510(4) 0.22179(19) 0.074(3) Uani 1 1 d . . . . .
H82 H 0.096613 0.646322 0.201579 0.089 Uiso 1 1 calc R U . . .
C76 C 0.1761(10) 0.6010(4) 0.2326(3) 0.152(5) Uani 1 1 d . . . . .
H83 H 0.206031 0.604322 0.253628 0.227 Uiso 1 1 calc R U . . .
H84 H 0.226625 0.590094 0.217475 0.227 Uiso 1 1 calc R U . . .
H85 H 0.122066 0.577232 0.233440 0.227 Uiso 1 1 calc R U . . .
C77 C 0.0628(7) 0.6694(4) 0.2469(2) 0.104(4) Uani 1 1 d . . . . .
H86 H 0.013356 0.644261 0.251522 0.157 Uiso 1 1 calc R U . . .
H87 H 0.029161 0.698626 0.239140 0.157 Uiso 1 1 calc R U . . .
H88 H 0.099786 0.677175 0.266225 0.157 Uiso 1 1 calc R U . . .
C78 C 0.1293(5) 0.4106(3) 0.06774(17) 0.0455(18) Uani 1 1 d . . . . .
C79 C 0.1280(5) 0.3822(3) 0.09592(15) 0.0393(17) Uani 1 1 d . . . . .
H89 H 0.157492 0.394121 0.114816 0.047 Uiso 1 1 calc R U . . .
C80 C 0.0830(5) 0.3366(3) 0.09541(13) 0.0360(17) Uani 1 1 d . . . . .
C81 C 0.0422(5) 0.3178(3) 0.06788(15) 0.0388(16) Uani 1 1 d . . . . .
H90 H 0.010990 0.286923 0.067820 0.047 Uiso 1 1 calc R U . . .
C82 C 0.0483(5) 0.3459(3) 0.03981(14) 0.0359(16) Uani 1 1 d . . . . .
C83 C 0.0899(5) 0.3924(3) 0.03976(15) 0.0405(17) Uani 1 1 d . . . . .
H91 H 0.091054 0.411261 0.020927 0.049 Uiso 1 1 calc R U . . .
C84 C 0.0779(5) 0.3078(3) 0.12580(15) 0.0423(18) Uani 1 1 d . . . . .
C85 C 0.1581(5) 0.3097(3) 0.14725(15) 0.0468(19) Uani 1 1 d . . . . .
H92 H 0.214669 0.329004 0.142522 0.056 Uiso 1 1 calc R U . . .
C86 C 0.1544(5) 0.2835(3) 0.17513(16) 0.0446(19) Uani 1 1 d . . . . .
C87 C 0.0722(5) 0.2583(3) 0.18364(16) 0.053(2) Uani 1 1 d . . . . .
H93 H 0.070395 0.242224 0.203518 0.064 Uiso 1 1 calc R U . . .
C88 C -0.0092(5) 0.2559(3) 0.16366(19) 0.056(2) Uani 1 1 d . . . . .
C89 C -0.0054(5) 0.2814(3) 0.13405(16) 0.049(2) Uani 1 1 d . . . . .
H94 H -0.060470 0.280042 0.120022 0.059 Uiso 1 1 calc R U . . .
C90 C 0.2432(5) 0.2882(3) 0.19698(16) 0.049(2) Uani 1 1 d . . . . .
C91 C 0.2470(6) 0.3256(3) 0.21955(16) 0.052(2) Uani 1 1 d . . . . .
C92 C 0.3315(6) 0.3321(3) 0.23763(17) 0.061(2) Uani 1 1 d . . . . .
H95 H 0.334914 0.357581 0.252784 0.073 Uiso 1 1 calc R U . . .
C93 C 0.4119(7) 0.3006(4) 0.23323(19) 0.073(3) Uani 1 1 d . . . . .
H96 H 0.469368 0.304205 0.246074 0.087 Uiso 1 1 calc R U . . .
C94 C 0.4093(6) 0.2650(3) 0.21093(18) 0.062(2) Uani 1 1 d . . . . .
H97 H 0.465725 0.244707 0.208214 0.074 Uiso 1 1 calc R U . . .
C95 C 0.3270(5) 0.2577(3) 0.19222(16) 0.051(2) Uani 1 1 d . . . . .
C96 C 0.1567(7) 0.3581(3) 0.22456(17) 0.068(3) Uani 1 1 d . . . . .
H98 H 0.102495 0.346951 0.210096 0.082 Uiso 1 1 calc R U . . .
C97 C 0.1192(8) 0.3554(5) 0.2585(2) 0.125(5) Uani 1 1 d . . . . .
H99 H 0.106780 0.321492 0.264162 0.187 Uiso 1 1 calc R U . . .
H100 H 0.057400 0.374015 0.260334 0.187 Uiso 1 1 calc R U . . .
H101 H 0.169268 0.369128 0.272758 0.187 Uiso 1 1 calc R U . . .
C98 C 0.1825(9) 0.4118(5) 0.2164(3) 0.149(5) Uani 1 1 d . . . . .
H102 H 0.227689 0.424835 0.232481 0.223 Uiso 1 1 calc R U . . .
H103 H 0.121383 0.431123 0.216019 0.223 Uiso 1 1 calc R U . . .
H104 H 0.214541 0.413180 0.195590 0.223 Uiso 1 1 calc R U . . .
C99 C 0.3220(6) 0.2153(3) 0.16835(18) 0.064(2) Uani 1 1 d . . . . .
H105 H 0.275249 0.225347 0.151140 0.077 Uiso 1 1 calc R U . . .
C100 C 0.2770(8) 0.1714(4) 0.1843(2) 0.098(3) Uani 1 1 d . . . . .
H106 H 0.316019 0.163108 0.203133 0.146 Uiso 1 1 calc R U . . .
H107 H 0.277463 0.143897 0.169545 0.146 Uiso 1 1 calc R U . . .
H108 H 0.208498 0.178618 0.190520 0.146 Uiso 1 1 calc R U . . .
C101 C 0.4234(6) 0.2055(4) 0.15263(19) 0.082(3) Uani 1 1 d . . . . .
H109 H 0.469168 0.191755 0.168308 0.123 Uiso 1 1 calc R U . . .
H110 H 0.450739 0.235968 0.144433 0.123 Uiso 1 1 calc R U . . .
H111 H 0.414821 0.182442 0.135153 0.123 Uiso 1 1 calc R U . . .
C102 C -0.1043(6) 0.2276(4) 0.17045(17) 0.058(2) Uani 1 1 d . . . . .
C103 C -0.1819(6) 0.2506(4) 0.18486(18) 0.065(3) Uani 1 1 d . . . . .
C104 C -0.2669(7) 0.2234(5) 0.1916(2) 0.081(3) Uani 1 1 d . . . . .
H112 H -0.321598 0.238642 0.201729 0.098 Uiso 1 1 calc R U . . .
C105 C -0.2733(8) 0.1741(5) 0.1837(2) 0.090(4) Uani 1 1 d . . . . .
H113 H -0.332458 0.156448 0.187901 0.108 Uiso 1 1 calc R U . . .
C106 C -0.1928(7) 0.1512(4) 0.16965(19) 0.080(3) Uani 1 1 d . . . . .
H114 H -0.195875 0.117564 0.164895 0.096 Uiso 1 1 calc R U . . .
C107 C -0.1073(6) 0.1777(4) 0.16252(18) 0.070(3) Uani 1 1 d . . . . .
C108 C -0.1734(7) 0.3032(4) 0.1949(2) 0.081(3) Uani 1 1 d . . . . .
H115 H -0.120035 0.318859 0.182007 0.097 Uiso 1 1 calc R U . . .
C109 C -0.1457(7) 0.3075(4) 0.2294(2) 0.095(3) Uani 1 1 d . . . . .
H116 H -0.192338 0.288506 0.242197 0.143 Uiso 1 1 calc R U . . .
H117 H -0.148564 0.341625 0.235799 0.143 Uiso 1 1 calc R U . . .
H118 H -0.078182 0.295072 0.232521 0.143 Uiso 1 1 calc R U . . .
C110 C -0.2767(7) 0.3328(5) 0.1892(2) 0.118(4) Uani 1 1 d . . . . .
H119 H -0.310981 0.319521 0.170634 0.177 Uiso 1 1 calc R U . . .
H120 H -0.261781 0.367215 0.185546 0.177 Uiso 1 1 calc R U . . .
H121 H -0.319267 0.329590 0.207864 0.177 Uiso 1 1 calc R U . . .
C111 C -0.0201(7) 0.1513(4) 0.1459(2) 0.078(3) Uani 1 1 d . . . . .
H122 H 0.035490 0.175294 0.144410 0.093 Uiso 1 1 calc R U . . .
C112 C 0.0187(9) 0.1088(5) 0.1658(3) 0.138(5) Uani 1 1 d . . . . .
H123 H -0.036595 0.087155 0.171189 0.207 Uiso 1 1 calc R U . . .
H124 H 0.048880 0.121259 0.185293 0.207 Uiso 1 1 calc R U . . .
H125 H 0.068530 0.090765 0.153649 0.207 Uiso 1 1 calc R U . . .
C113 C -0.0497(8) 0.1389(5) 0.1122(2) 0.133(5) Uani 1 1 d . . . . .
H126 H -0.105685 0.116121 0.112489 0.199 Uiso 1 1 calc R U . . .
H127 H 0.006698 0.123930 0.101228 0.199 Uiso 1 1 calc R U . . .
H128 H -0.069370 0.168578 0.101028 0.199 Uiso 1 1 calc R U . . .
C114 C 0.0181(5) 0.3235(3) 0.00894(14) 0.0425(18) Uani 1 1 d . . . . .
C115 C 0.0325(5) 0.2735(3) 0.00326(15) 0.0437(18) Uani 1 1 d . . . . .
H129 H 0.058299 0.253870 0.019810 0.052 Uiso 1 1 calc R U . . .
C116 C 0.0102(5) 0.2520(3) -0.02564(16) 0.0429(18) Uani 1 1 d . . . . .
C117 C -0.0287(5) 0.2828(3) -0.04994(17) 0.0474(19) Uani 1 1 d . . . . .
H130 H -0.044295 0.269552 -0.070115 0.057 Uiso 1 1 calc R U . . .
C118 C -0.0442(5) 0.3326(3) -0.04415(16) 0.0457(19) Uani 1 1 d . . . . .
C119 C -0.0217(5) 0.3533(3) -0.01550(14) 0.0422(18) Uani 1 1 d . . . . .
H131 H -0.032447 0.386990 -0.012030 0.051 Uiso 1 1 calc R U . . .
C120 C 0.0256(6) 0.1985(3) -0.03095(16) 0.0483(19) Uani 1 1 d . . . . .
C121 C -0.0449(6) 0.1654(3) -0.01934(18) 0.052(2) Uani 1 1 d . . . . .
C122 C -0.0291(6) 0.1159(3) -0.0245(2) 0.066(2) Uani 1 1 d . . . . .
H132 H -0.076740 0.093083 -0.017196 0.079 Uiso 1 1 calc R U . . .
C123 C 0.0529(7) 0.1001(3) -0.0398(2) 0.074(3) Uani 1 1 d . . . . .
H133 H 0.060975 0.066308 -0.043635 0.089 Uiso 1 1 calc R U . . .
C124 C 0.1250(7) 0.1320(3) -0.05004(19) 0.071(3) Uani 1 1 d . . . . .
H134 H 0.184482 0.119644 -0.059121 0.086 Uiso 1 1 calc R U . . .
C125 C 0.1118(5) 0.1836(3) -0.04717(18) 0.057(2) Uani 1 1 d . . . . .
C126 C -0.1380(6) 0.1836(4) -0.0024(2) 0.073(3) Uani 1 1 d . . . . .
H135 H -0.119817 0.213561 0.009637 0.06(3) Uiso 0.7618 1 calc R . P A 1
H136 H -0.153427 0.218078 -0.007892 0.2(2) Uiso 0.2382 1 calc R . P B 2
C127 C -0.1810(11) 0.1479(5) 0.0205(4) 0.090(5) Uani 0.7618 1 d . . P C 1
H137 H -0.233383 0.163583 0.032908 0.135 Uiso 0.7618 1 calc R U P C 1
H138 H -0.128631 0.136256 0.034754 0.135 Uiso 0.7618 1 calc R U P C 1
H139 H -0.209007 0.120316 0.008838 0.135 Uiso 0.7618 1 calc R U P C 1
C128 C -0.2164(6) 0.1985(5) -0.0293(3) 0.077(4) Uani 0.7618 1 d . . P C 1
H140 H -0.236804 0.169474 -0.041020 0.115 Uiso 0.7618 1 calc R U P C 1
H141 H -0.185522 0.221706 -0.043883 0.115 Uiso 0.7618 1 calc R U P C 1
H142 H -0.274694 0.213457 -0.019404 0.115 Uiso 0.7618 1 calc R U P C 1
C129 C 0.1901(5) 0.2177(3) -0.05839(18) 0.062(2) Uani 1 1 d . . . . .
H143 H 0.171404 0.251237 -0.051607 0.074 Uiso 1 1 calc R U . . .
C130 C 0.1956(7) 0.2168(4) -0.09541(19) 0.098(3) Uani 1 1 d . . . . .
H144 H 0.196462 0.183051 -0.102796 0.148 Uiso 1 1 calc R U . . .
H145 H 0.256278 0.233256 -0.102418 0.148 Uiso 1 1 calc R U . . .
H146 H 0.137527 0.233462 -0.104203 0.148 Uiso 1 1 calc R U . . .
C131 C 0.2904(5) 0.2062(4) -0.0448(2) 0.078(3) Uani 1 1 d . . . . .
H147 H 0.286249 0.205562 -0.021636 0.116 Uiso 1 1 calc R U . . .
H148 H 0.338145 0.231102 -0.051385 0.116 Uiso 1 1 calc R U . . .
H149 H 0.312453 0.174402 -0.052512 0.116 Uiso 1 1 calc R U . . .
C132 C -0.0812(6) 0.3642(3) -0.07085(15) 0.0479(19) Uani 1 1 d . . . . .
C133 C -0.0105(6) 0.3926(3) -0.08823(17) 0.057(2) Uani 1 1 d . . . . .
C134 C -0.0495(7) 0.4239(3) -0.11160(19) 0.069(3) Uani 1 1 d . . . . .
H150 H -0.005513 0.443477 -0.123724 0.082 Uiso 1 1 calc R U . . .
C135 C -0.1515(7) 0.4266(3) -0.11719(18) 0.066(2) Uani 1 1 d . . . . .
H151 H -0.175847 0.447315 -0.133393 0.079 Uiso 1 1 calc R U . . .
C136 C -0.2177(6) 0.3994(3) -0.09946(16) 0.058(2) Uani 1 1 d . . . . .
H152 H -0.287038 0.402801 -0.102994 0.070 Uiso 1 1 calc R U . . .
C137 C -0.1835(5) 0.3669(3) -0.07630(16) 0.0448(18) Uani 1 1 d . . . . .
C138 C 0.0992(6) 0.3849(3) -0.0833(2) 0.064(2) Uani 1 1 d . . . . .
H153 H 0.113664 0.379712 -0.060276 0.06(4) Uiso 0.5843 1 calc R . P D 1
H154 H 0.107925 0.359281 -0.066694 0.02(4) Uiso 0.4157 1 calc R . P E 2
C139 C 0.1395(11) 0.3415(6) -0.1031(4) 0.067(5) Uani 0.5843 1 d . . P F 1
H155 H 0.104392 0.311751 -0.097101 0.100 Uiso 0.5843 1 calc R U P F 1
H156 H 0.210767 0.337515 -0.099082 0.100 Uiso 0.5843 1 calc R U P F 1
H157 H 0.128861 0.347966 -0.125691 0.100 Uiso 0.5843 1 calc R U P F 1
C140 C 0.1643(10) 0.4290(6) -0.0967(5) 0.092(6) Uani 0.5843 1 d . . P F 1
H158 H 0.136197 0.440141 -0.116885 0.138 Uiso 0.5843 1 calc R U P F 1
H159 H 0.232832 0.418142 -0.100111 0.138 Uiso 0.5843 1 calc R U P F 1
H160 H 0.163788 0.455830 -0.081471 0.138 Uiso 0.5843 1 calc R U P F 1
C141 C -0.2558(5) 0.3348(3) -0.05853(16) 0.0469(19) Uani 1 1 d . . . . .
H161 H -0.217882 0.315257 -0.042651 0.056 Uiso 1 1 calc R U . . .
C142 C -0.3079(6) 0.3000(3) -0.08125(17) 0.063(2) Uani 1 1 d . . . . .
H162 H -0.352925 0.278846 -0.069298 0.095 Uiso 1 1 calc R U . . .
H163 H -0.258171 0.280092 -0.092172 0.095 Uiso 1 1 calc R U . . .
H164 H -0.345974 0.318599 -0.096847 0.095 Uiso 1 1 calc R U . . .
C143 C -0.3326(6) 0.3658(3) -0.0409(2) 0.080(3) Uani 1 1 d . . . . .
H165 H -0.298295 0.390520 -0.028259 0.120 Uiso 1 1 calc R U . . .
H166 H -0.372038 0.345001 -0.026834 0.120 Uiso 1 1 calc R U . . .
H167 H -0.376545 0.381664 -0.056199 0.120 Uiso 1 1 calc R U . . .
C144 C -0.115(3) 0.1754(16) 0.0411(8) 0.084(12) Uiso 0.2382 1 d . . P C 2
H168 H -0.053112 0.191462 0.046995 0.125 Uiso 0.2382 1 calc R U P C 2
H169 H -0.170429 0.189889 0.053040 0.125 Uiso 0.2382 1 calc R U P C 2
H170 H -0.111004 0.140739 0.046004 0.125 Uiso 0.2382 1 calc R U P C 2
C145 C -0.225(4) 0.156(2) 0.0038(14) 0.12(2) Uiso 0.2382 1 d . . P C 2
H171 H -0.272759 0.176923 0.014975 0.175 Uiso 0.2382 1 calc R U P C 2
H172 H -0.253364 0.145306 -0.016213 0.175 Uiso 0.2382 1 calc R U P C 2
H173 H -0.207737 0.128383 0.016996 0.175 Uiso 0.2382 1 calc R U P C 2
C146 C 0.147(3) 0.3675(15) -0.1129(9) 0.159(18) Uiso 0.4157 1 d . . P F 2
H174 H 0.116060 0.336676 -0.119340 0.238 Uiso 0.4157 1 calc R U P F 2
H175 H 0.136943 0.391631 -0.129680 0.238 Uiso 0.4157 1 calc R U P F 2
H176 H 0.217737 0.362584 -0.109337 0.238 Uiso 0.4157 1 calc R U P F 2
C147 C 0.136(2) 0.4293(11) -0.0710(6) 0.111(10) Uiso 0.4157 1 d . . P F 2
H177 H 0.099727 0.437486 -0.051502 0.166 Uiso 0.4157 1 calc R U P F 2
H178 H 0.206701 0.426122 -0.066280 0.166 Uiso 0.4157 1 calc R U P F 2
H179 H 0.125906 0.455170 -0.086624 0.166 Uiso 0.4157 1 calc R U P F 2

loop_
_atom_site_aniso_label
_atom_site_aniso_U_11
_atom_site_aniso_U_22
_atom_site_aniso_U_33
_atom_site_aniso_U_23
_atom_site_aniso_U_13
_atom_site_aniso_U_12
O1 0.165(7) 0.092(6) 0.111(5) -0.009(4) 0.051(6) -0.041(6)
S1 0.1030(19) 0.0596(17) 0.0868(16) -0.0019(14) -0.0106(16) 0.0018(16)
C1 0.085(6) 0.041(5) 0.086(6) 0.008(4) -0.017(5) -0.001(5)
C2 0.048(5) 0.059(6) 0.066(5) 0.020(4) -0.011(4) -0.012(5)
C3 0.052(6) 0.099(10) 0.091(7) -0.003(7) -0.008(5) 0.000(6)
O2 0.095(5) 0.031(4) 0.115(5) 0.005(3) -0.017(4) -0.006(4)
O3 0.081(4) 0.052(4) 0.077(4) 0.006(3) -0.032(3) 0.002(3)
C4 0.133(9) 0.060(7) 0.102(7) 0.002(6) -0.058(7) -0.004(7)
N1 0.058(4) 0.040(4) 0.057(4) 0.005(3) -0.016(3) 0.001(4)
C5 0.067(6) 0.019(4) 0.065(5) -0.005(4) -0.016(5) -0.005(4)
O4 0.066(4) 0.051(3) 0.053(3) -0.003(3) -0.022(3) 0.008(3)
C6 0.051(5) 0.029(4) 0.053(4) 0.007(4) -0.009(4) -0.006(4)
C7 0.062(5) 0.032(4) 0.045(4) -0.001(3) -0.023(4) 0.005(4)
C8 0.074(6) 0.028(5) 0.077(5) 0.008(4) -0.009(5) -0.006(4)
C9 0.052(5) 0.059(6) 0.069(5) 0.011(4) -0.010(4) -0.005(5)
C10 0.054(5) 0.035(5) 0.085(6) 0.008(4) -0.011(4) 0.009(4)
C11 0.046(4) 0.029(4) 0.053(4) -0.005(3) -0.018(4) -0.007(4)
C12 0.048(4) 0.037(5) 0.046(4) 0.005(3) -0.003(4) -0.005(4)
C13 0.066(5) 0.030(4) 0.037(4) -0.005(3) -0.007(4) -0.013(4)
C14 0.056(5) 0.031(4) 0.038(4) 0.002(3) -0.019(3) -0.002(4)
C15 0.056(4) 0.034(4) 0.041(4) 0.004(3) -0.005(4) 0.001(4)
C16 0.053(4) 0.030(4) 0.045(4) -0.003(3) -0.011(4) -0.003(4)
C17 0.053(4) 0.038(5) 0.038(4) -0.001(3) -0.008(4) -0.010(4)
C18 0.055(5) 0.029(4) 0.049(4) 0.006(3) 0.016(4) 0.002(4)
C19 0.062(5) 0.029(4) 0.053(4) 0.002(3) -0.015(4) 0.001(4)
C20 0.044(4) 0.045(5) 0.045(4) -0.002(4) -0.007(4) -0.002(4)
C21 0.066(5) 0.033(5) 0.057(5) 0.006(4) -0.015(4) 0.007(4)
C22 0.068(5) 0.026(4) 0.037(4) 0.005(3) 0.003(4) 0.003(4)
C23 0.071(5) 0.028(4) 0.042(4) -0.001(3) -0.005(4) 0.010(4)
C24 0.055(5) 0.031(4) 0.039(4) 0.004(3) -0.007(4) -0.002(4)
C25 0.072(6) 0.052(6) 0.048(5) -0.006(4) -0.012(4) 0.008(5)
C26 0.076(6) 0.038(5) 0.085(6) -0.004(4) -0.003(5) 0.016(5)
C27 0.127(9) 0.044(6) 0.072(6) -0.022(5) -0.019(6) 0.013(6)
C28 0.065(5) 0.051(6) 0.073(6) -0.004(4) -0.032(5) 0.005(5)
C29 0.070(5) 0.043(5) 0.042(4) 0.007(4) 0.001(4) 0.001(5)
C30 0.056(5) 0.071(7) 0.085(6) -0.030(5) -0.005(5) 0.010(5)
C31 0.080(6) 0.101(9) 0.105(7) -0.003(6) -0.030(6) 0.036(7)
C32 0.073(6) 0.192(16) 0.111(8) 0.040(9) 0.010(6) 0.019(9)
C33 0.056(5) 0.054(6) 0.069(5) -0.015(4) 0.002(4) -0.002(5)
C34 0.131(9) 0.083(8) 0.086(6) -0.023(6) 0.051(6) -0.033(7)
C35 0.092(7) 0.059(7) 0.093(7) -0.010(5) -0.013(6) 0.012(6)
C36 0.057(5) 0.035(5) 0.046(4) 0.010(3) -0.008(4) -0.003(4)
C37 0.055(5) 0.040(5) 0.049(4) 0.004(4) 0.001(4) 0.002(4)
C38 0.059(5) 0.065(6) 0.048(4) 0.016(4) 0.012(4) -0.005(5)
C39 0.078(6) 0.032(5) 0.081(6) 0.019(4) 0.009(5) -0.009(5)
C40 0.076(6) 0.037(5) 0.056(5) 0.002(4) 0.003(5) 0.008(5)
C41 0.057(5) 0.030(4) 0.064(5) 0.005(4) 0.002(4) -0.002(4)
C42 0.048(4) 0.048(5) 0.071(5) 0.002(4) 0.003(4) 0.005(4)
C43 0.133(9) 0.130(11) 0.077(7) -0.018(6) -0.002(7) 0.070(9)
C44 0.072(6) 0.058(6) 0.089(6) 0.021(5) 0.015(5) 0.005(5)
C45 0.076(6) 0.044(6) 0.076(6) 0.014(4) 0.009(5) 0.012(5)
C46 0.065(5) 0.058(7) 0.112(7) -0.010(5) 0.002(6) -0.001(5)
C47 0.092(7) 0.059(7) 0.072(6) 0.003(5) 0.026(5) 0.008(6)
C48 0.075(5) 0.042(5) 0.022(3) 0.002(3) -0.009(4) -0.013(4)
C49 0.040(4) 0.051(5) 0.037(4) -0.001(3) -0.006(3) -0.003(4)
C50 0.046(4) 0.061(6) 0.034(4) 0.002(4) -0.002(4) -0.003(4)
C51 0.074(6) 0.050(6) 0.064(5) -0.006(4) 0.002(5) -0.015(5)
C52 0.051(4) 0.048(5) 0.033(4) 0.000(3) -0.004(4) -0.011(4)
C53 0.077(5) 0.041(5) 0.042(4) 0.008(3) 0.004(4) -0.002(5)
C54 0.059(5) 0.054(6) 0.046(4) -0.007(4) -0.008(4) 0.001(5)
C55 0.038(4) 0.079(7) 0.044(4) -0.015(4) -0.007(4) -0.005(5)
C56 0.065(5) 0.075(7) 0.064(5) -0.012(5) -0.006(5) 0.001(6)
C57 0.066(6) 0.089(8) 0.050(5) -0.012(5) -0.011(5) 0.008(6)
C58 0.074(6) 0.079(8) 0.054(5) 0.001(5) 0.002(5) -0.012(6)
C59 0.066(6) 0.078(7) 0.041(5) -0.005(4) -0.016(4) -0.010(6)
C60 0.081(6) 0.069(7) 0.056(5) -0.001(5) 0.002(5) -0.006(6)
C61 0.119(8) 0.098(10) 0.091(7) 0.020(6) 0.011(7) 0.006(8)
C62 0.163(11) 0.111(11) 0.094(8) -0.019(7) 0.015(8) -0.056(10)
C63 0.097(7) 0.075(7) 0.050(5) -0.004(5) 0.009(5) -0.016(6)
C64 0.168(11) 0.085(9) 0.129(9) 0.000(7) -0.049(9) -0.047(9)
C65 0.136(9) 0.112(11) 0.074(7) 0.005(6) 0.012(6) 0.011(9)
C66 0.061(5) 0.055(6) 0.041(4) -0.004(4) 0.002(4) -0.013(5)
C67 0.060(5) 0.057(6) 0.054(5) 0.007(4) -0.002(4) -0.007(5)
C68 0.066(6) 0.099(9) 0.062(5) -0.002(5) -0.007(5) -0.025(6)
C69 0.064(6) 0.099(9) 0.057(5) 0.004(5) -0.023(5) -0.011(6)
C70 0.088(7) 0.092(8) 0.048(5) 0.007(5) -0.025(5) -0.015(7)
C71 0.070(5) 0.057(6) 0.054(5) 0.002(4) -0.001(4) -0.022(5)
C72 0.091(6) 0.066(7) 0.050(5) 0.006(4) -0.014(5) -0.023(6)
C73 0.090(7) 0.108(10) 0.108(7) 0.044(7) 0.017(6) -0.019(7)
C74 0.237(15) 0.070(9) 0.103(8) 0.035(7) 0.033(9) 0.028(10)
C75 0.103(7) 0.070(7) 0.050(5) 0.013(4) -0.026(5) -0.016(6)
C76 0.188(13) 0.081(10) 0.185(12) 0.064(9) -0.030(11) -0.038(11)
C77 0.087(7) 0.125(11) 0.102(7) -0.018(7) 0.031(6) -0.051(7)
C78 0.049(4) 0.026(4) 0.061(5) 0.005(4) -0.006(4) 0.000(4)
C79 0.038(4) 0.042(5) 0.039(4) 0.005(3) 0.004(3) 0.003(4)
C80 0.040(4) 0.045(5) 0.024(3) 0.010(3) -0.003(3) 0.007(4)
C81 0.039(4) 0.030(4) 0.047(4) 0.007(3) -0.003(3) 0.002(3)
C82 0.038(4) 0.041(5) 0.028(3) -0.006(3) -0.002(3) 0.003(4)
C83 0.052(4) 0.030(4) 0.039(4) -0.002(3) -0.006(3) -0.002(4)
C84 0.042(4) 0.043(5) 0.042(4) 0.005(3) 0.010(3) -0.001(4)
C85 0.041(4) 0.048(5) 0.051(4) 0.003(4) 0.004(4) 0.003(4)
C86 0.033(4) 0.053(5) 0.048(4) 0.008(4) -0.004(3) 0.014(4)
C87 0.054(5) 0.071(6) 0.035(4) 0.012(4) -0.001(4) 0.003(5)
C88 0.042(4) 0.050(6) 0.076(6) 0.000(4) 0.022(4) -0.011(4)
C89 0.041(4) 0.062(6) 0.045(4) 0.013(4) -0.004(3) -0.009(4)
C90 0.050(4) 0.054(6) 0.044(4) 0.013(4) 0.004(4) 0.007(4)
C91 0.054(5) 0.062(6) 0.040(4) 0.006(4) -0.012(4) 0.011(5)
C92 0.062(5) 0.064(6) 0.056(5) 0.001(4) -0.009(4) -0.003(5)
C93 0.071(6) 0.092(8) 0.055(5) 0.016(5) -0.020(5) -0.005(6)
C94 0.049(5) 0.077(7) 0.060(5) 0.005(5) 0.004(4) 0.014(5)
C95 0.042(4) 0.069(6) 0.042(4) 0.009(4) 0.010(4) 0.013(4)
C96 0.092(7) 0.062(7) 0.050(5) -0.012(4) -0.014(5) 0.018(6)
C97 0.106(8) 0.195(15) 0.074(7) 0.030(7) 0.018(6) 0.069(9)
C98 0.129(10) 0.073(9) 0.244(14) 0.042(10) -0.022(10) 0.018(9)
C99 0.076(6) 0.061(6) 0.055(5) -0.004(4) -0.005(5) 0.019(5)
C100 0.146(10) 0.061(7) 0.086(7) -0.024(5) 0.030(6) -0.006(7)
C101 0.068(6) 0.095(9) 0.082(6) -0.010(6) 0.002(5) 0.030(6)
C102 0.048(5) 0.085(8) 0.041(4) 0.013(4) 0.003(4) -0.015(5)
C103 0.038(5) 0.097(9) 0.061(5) 0.017(5) 0.008(4) -0.005(6)
C104 0.059(6) 0.115(11) 0.070(6) 0.013(6) 0.005(5) 0.003(7)
C105 0.068(7) 0.133(12) 0.069(6) 0.025(7) 0.011(5) -0.028(8)
C106 0.081(6) 0.091(9) 0.069(6) 0.013(5) 0.008(6) -0.016(7)
C107 0.060(6) 0.099(9) 0.052(5) 0.010(5) 0.006(4) -0.017(6)
C108 0.069(6) 0.090(9) 0.084(7) 0.028(6) 0.033(5) 0.008(6)
C109 0.112(8) 0.096(9) 0.077(6) 0.018(6) -0.021(6) -0.007(7)
C110 0.089(7) 0.133(12) 0.132(9) 0.011(8) 0.000(7) 0.051(8)
C111 0.077(6) 0.074(8) 0.082(7) -0.009(5) 0.014(5) -0.022(6)
C112 0.120(9) 0.093(11) 0.201(13) 0.023(10) 0.069(10) 0.010(9)
C113 0.105(8) 0.182(15) 0.112(9) -0.071(9) 0.030(7) -0.037(9)
C114 0.051(4) 0.045(5) 0.031(4) -0.006(3) 0.001(3) 0.003(4)
C115 0.050(4) 0.040(5) 0.041(4) 0.003(3) -0.005(4) 0.000(4)
C116 0.041(4) 0.038(5) 0.050(4) -0.001(3) -0.005(4) -0.009(4)
C117 0.049(4) 0.039(5) 0.054(4) -0.008(4) -0.012(4) -0.008(4)
C118 0.052(4) 0.038(5) 0.047(4) 0.018(3) -0.003(4) 0.009(4)
C119 0.054(4) 0.033(4) 0.039(4) 0.001(3) -0.007(4) -0.001(4)
C120 0.051(4) 0.042(5) 0.052(4) -0.011(4) -0.004(4) 0.018(4)
C121 0.048(5) 0.033(5) 0.076(5) -0.005(4) -0.004(4) -0.006(4)
C122 0.056(5) 0.042(5) 0.101(7) -0.017(5) -0.001(5) -0.009(5)
C123 0.070(6) 0.032(5) 0.122(8) 0.000(5) -0.005(6) 0.002(5)
C124 0.069(6) 0.055(6) 0.090(6) -0.009(5) 0.002(5) 0.030(5)
C125 0.042(4) 0.048(5) 0.079(6) -0.004(4) 0.000(4) -0.007(4)
C126 0.054(5) 0.051(7) 0.115(8) -0.015(6) 0.019(5) -0.007(5)
C127 0.093(11) 0.053(9) 0.124(13) -0.014(9) 0.029(10) -0.013(9)
C128 0.022(5) 0.072(9) 0.136(10) 0.006(8) -0.007(6) -0.007(6)
C129 0.051(5) 0.055(6) 0.078(6) -0.021(4) 0.014(4) 0.005(5)
C130 0.119(8) 0.095(9) 0.081(7) 0.001(6) 0.025(6) -0.019(8)
C131 0.037(4) 0.086(8) 0.110(7) -0.028(6) -0.007(5) -0.003(5)
C132 0.070(5) 0.033(4) 0.040(4) 0.003(3) -0.010(4) 0.001(4)
C133 0.057(5) 0.056(6) 0.059(5) 0.007(4) 0.000(4) -0.015(5)
C134 0.087(6) 0.046(6) 0.074(6) 0.017(4) -0.012(5) -0.024(5)
C135 0.089(6) 0.046(6) 0.062(5) 0.023(4) -0.022(5) -0.022(5)
C136 0.069(5) 0.055(6) 0.050(5) -0.004(4) -0.017(4) -0.005(5)
C137 0.047(4) 0.037(5) 0.050(4) -0.012(3) -0.007(4) 0.000(4)
C138 0.068(6) 0.062(6) 0.062(6) 0.001(5) -0.010(5) -0.022(5)
C139 0.057(9) 0.064(12) 0.080(11) 0.000(9) 0.031(8) -0.013(9)
C140 0.045(8) 0.045(10) 0.186(18) -0.004(12) 0.009(11) -0.029(8)
C141 0.046(4) 0.047(5) 0.047(4) -0.003(4) -0.013(4) -0.003(4)
C142 0.077(5) 0.049(6) 0.064(5) 0.006(4) -0.011(5) -0.009(5)
C143 0.078(6) 0.059(7) 0.103(7) 0.001(5) 0.022(6) 0.001(6)

loop_
_atom_type_symbol
_atom_type_description
_atom_type_scat_dispersion_real
_atom_type_scat_dispersion_imag
_atom_type_scat_source
C C 0.0033 0.0016 'International Tables Vol C Tables 4.2.6.8 and 6.1.1.4'
H H 0.0000 0.0000 'International Tables Vol C Tables 4.2.6.8 and 6.1.1.4'
N N 0.0061 0.0033 'International Tables Vol C Tables 4.2.6.8 and 6.1.1.4'
O O 0.0106 0.0060 'International Tables Vol C Tables 4.2.6.8 and 6.1.1.4'
S S 0.1246 0.1234 'International Tables Vol C Tables 4.2.6.8 and 6.1.1.4'

loop_
_geom_angle_atom_site_label_1
_geom_angle_atom_site_label_2
_geom_angle_atom_site_label_3
_geom_angle
_geom_angle_site_symmetry_1
_geom_angle_site_symmetry_3
_geom_angle_publ_flag
O1 S1 C1 99.5(4) . . ?
C2 C1 S1 114.5(5) . . ?
N1 C2 C1 110.3(7) . . ?
N1 C2 C3 108.4(7) . . ?
C1 C2 C3 116.6(7) . . ?
O2 C3 O3 126.8(9) . . ?
O2 C3 C2 124.1(10) . . ?
O3 C3 C2 109.0(9) . . ?
C3 O3 C4 114.3(7) . . ?
C5 N1 C2 122.6(6) . . ?
O4 C5 N1 124.4(7) . . ?
O4 C5 C6 118.3(7) . . ?
N1 C5 C6 117.3(6) . . ?
C7 C6 C11 120.0(6) . . ?
C7 C6 C5 118.2(7) . . ?
C11 C6 C5 121.7(7) . . ?
C8 C7 C6 118.6(7) . . ?
C8 C7 C12 119.8(7) . . ?
C6 C7 C12 121.6(6) . . ?
C7 C8 C9 123.7(8) . . ?
C8 C9 C10 115.9(7) . . ?
C11 C10 C9 121.1(8) . . ?
C10 C11 C6 120.4(7) . . ?
C10 C11 C78 118.2(7) . . ?
C6 C11 C78 121.2(6) . . ?
C13 C12 C17 119.0(7) . . ?
C13 C12 C7 123.9(6) . . ?
C17 C12 C7 117.0(6) . . ?
C14 C13 C12 120.6(6) . . ?
C13 C14 C15 120.6(6) . . ?
C13 C14 C18 119.6(6) . . ?
C15 C14 C18 119.5(7) . . ?
C16 C15 C14 120.4(7) . . ?
C15 C16 C17 118.8(6) . . ?
C15 C16 C48 120.6(7) . . ?
C17 C16 C48 120.5(6) . . ?
C12 C17 C16 120.3(6) . . ?
C19 C18 C23 117.5(6) . . ?
C19 C18 C14 122.1(7) . . ?
C23 C18 C14 120.1(6) . . ?
C20 C19 C18 122.5(7) . . ?
C19 C20 C21 118.9(7) . . ?
C19 C20 C24 120.4(7) . . ?
C21 C20 C24 120.6(6) . . ?
C22 C21 C20 120.0(6) . . ?
C23 C22 C21 120.4(7) . . ?
C23 C22 C36 119.3(6) . . ?
C21 C22 C36 120.3(6) . . ?
C22 C23 C18 120.6(7) . . ?
C29 C24 C25 121.7(7) . . ?
C29 C24 C20 118.0(7) . . ?
C25 C24 C20 120.3(6) . . ?
C26 C25 C24 119.4(7) . . ?
C26 C25 C30 119.9(8) . . ?
C24 C25 C30 120.7(7) . . ?
C25 C26 C27 121.1(8) . . ?
C28 C27 C26 119.2(8) . . ?
C27 C28 C29 119.9(7) . . ?
C24 C29 C28 118.7(7) . . ?
C24 C29 C33 122.8(7) . . ?
C28 C29 C33 118.5(7) . . ?
C25 C30 C32 111.5(7) . . ?
C25 C30 C31 111.1(8) . . ?
C32 C30 C31 109.6(8) . . ?
C34 C33 C29 110.7(7) . . ?
C34 C33 C35 111.1(7) . . ?
C29 C33 C35 111.8(6) . . ?
C37 C36 C41 121.3(7) . . ?
C37 C36 C22 119.1(7) . . ?
C41 C36 C22 119.6(7) . . ?
C36 C37 C38 119.4(7) . . ?
C36 C37 C42 123.0(7) . . ?
C38 C37 C42 117.5(7) . . ?
C39 C38 C37 118.4(7) . . ?
C40 C39 C38 121.9(8) . . ?
C39 C40 C41 120.7(8) . . ?
C36 C41 C40 118.2(7) . . ?
C36 C41 C45 118.9(7) . . ?
C40 C41 C45 122.7(7) . . ?
C44 C42 C43 110.3(7) . . ?
C44 C42 C37 111.8(7) . . ?
C43 C42 C37 112.3(7) . . ?
C46 C45 C41 111.9(7) . . ?
C46 C45 C47 110.6(7) . . ?
C41 C45 C47 110.2(7) . . ?
C49 C48 C53 121.3(6) . . ?
C49 C48 C16 120.5(7) . . ?
C53 C48 C16 118.0(7) . . ?
C48 C49 C50 121.0(6) . . ?
C51 C50 C49 117.9(7) . . ?
C51 C50 C54 120.5(7) . . ?
C49 C50 C54 121.5(6) . . ?
C52 C51 C50 121.7(7) . . ?
C51 C52 C53 118.4(7) . . ?
C51 C52 C66 124.1(7) . . ?
C53 C52 C66 117.4(7) . . ?
C48 C53 C52 119.4(7) . . ?
C59 C54 C55 118.6(8) . . ?
C59 C54 C50 121.4(8) . . ?
C55 C54 C50 119.8(8) . . ?
C56 C55 C54 120.3(8) . . ?
C56 C55 C60 118.8(9) . . ?
C54 C55 C60 120.9(8) . . ?
C55 C56 C57 120.1(9) . . ?
C56 C57 C58 121.4(9) . . ?
C57 C58 C59 117.9(9) . . ?
C54 C59 C58 121.6(9) . . ?
C54 C59 C63 119.1(9) . . ?
C58 C59 C63 119.3(9) . . ?
C61 C60 C62 111.0(9) . . ?
C61 C60 C55 112.8(7) . . ?
C62 C60 C55 111.2(7) . . ?
C65 C63 C59 110.8(8) . . ?
C65 C63 C64 108.0(8) . . ?
C59 C63 C64 108.9(8) . . ?
C71 C66 C67 119.3(7) . . ?
C71 C66 C52 118.9(7) . . ?
C67 C66 C52 121.4(7) . . ?
C68 C67 C66 119.5(8) . . ?
C68 C67 C72 120.2(8) . . ?
C66 C67 C72 120.2(7) . . ?
C69 C68 C67 119.9(9) . . ?
C70 C69 C68 120.6(8) . . ?
C71 C70 C69 121.0(8) . . ?
C70 C71 C66 119.6(8) . . ?
C70 C71 C75 120.6(8) . . ?
C66 C71 C75 119.5(7) . . ?
C73 C72 C67 112.8(8) . . ?
C73 C72 C74 111.5(9) . . ?
C67 C72 C74 110.5(7) . . ?
C77 C75 C76 108.7(8) . . ?
C77 C75 C71 111.3(8) . . ?
C76 C75 C71 111.0(8) . . ?
C83 C78 C79 120.6(7) . . ?
C83 C78 C11 123.2(6) . . ?
C79 C78 C11 116.2(6) . . ?
C80 C79 C78 119.1(6) . . ?
C81 C80 C79 121.4(6) . . ?
C81 C80 C84 120.0(6) . . ?
C79 C80 C84 118.7(6) . . ?
C80 C81 C82 118.4(6) . . ?
C83 C82 C81 121.6(6) . . ?
C83 C82 C114 118.9(6) . . ?
C81 C82 C114 119.3(6) . . ?
C78 C83 C82 118.8(6) . . ?
C89 C84 C85 118.6(6) . . ?
C89 C84 C80 121.9(6) . . ?
C85 C84 C80 119.4(6) . . ?
C86 C85 C84 120.0(7) . . ?
C87 C86 C85 121.5(7) . . ?
C87 C86 C90 121.7(6) . . ?
C85 C86 C90 116.5(7) . . ?
C86 C87 C88 120.7(7) . . ?
C87 C88 C89 118.6(7) . . ?
C87 C88 C102 125.1(7) . . ?
C89 C88 C102 116.3(7) . . ?
C84 C89 C88 120.5(6) . . ?
C91 C90 C95 120.1(7) . . ?
C91 C90 C86 120.2(7) . . ?
C95 C90 C86 119.4(7) . . ?
C92 C91 C90 120.0(8) . . ?
C92 C91 C96 120.2(7) . . ?
C90 C91 C96 119.8(7) . . ?
C91 C92 C93 118.8(8) . . ?
C94 C93 C92 121.3(8) . . ?
C93 C94 C95 121.5(8) . . ?
C94 C95 C90 118.2(8) . . ?
C94 C95 C99 121.3(7) . . ?
C90 C95 C99 120.3(7) . . ?
C97 C96 C91 111.6(7) . . ?
C97 C96 C98 109.1(9) . . ?
C91 C96 C98 110.5(8) . . ?
C100 C99 C101 113.9(8) . . ?
C100 C99 C95 109.4(6) . . ?
C101 C99 C95 112.0(7) . . ?
C103 C102 C107 122.3(9) . . ?
C103 C102 C88 119.3(9) . . ?
C107 C102 C88 118.3(8) . . ?
C102 C103 C104 117.9(10) . . ?
C102 C103 C108 120.8(8) . . ?
C104 C103 C108 121.2(9) . . ?
C103 C104 C105 121.5(10) . . ?
C106 C105 C104 119.6(10) . . ?
C105 C106 C107 120.0(10) . . ?
C106 C107 C102 118.7(9) . . ?
C106 C107 C111 118.5(10) . . ?
C102 C107 C111 122.8(8) . . ?
C109 C108 C103 111.4(8) . . ?
C109 C108 C110 108.4(8) . . ?
C103 C108 C110 111.9(9) . . ?
C113 C111 C112 115.5(10) . . ?
C113 C111 C107 109.3(8) . . ?
C112 C111 C107 111.7(8) . . ?
C115 C114 C119 119.4(6) . . ?
C115 C114 C82 120.8(6) . . ?
C119 C114 C82 119.8(7) . . ?
C116 C115 C114 122.4(7) . . ?
C115 C116 C117 117.2(7) . . ?
C115 C116 C120 121.3(6) . . ?
C117 C116 C120 121.6(6) . . ?
C118 C117 C116 120.4(6) . . ?
C119 C118 C117 121.7(6) . . ?
C119 C118 C132 119.5(7) . . ?
C117 C118 C132 118.7(6) . . ?
C118 C119 C114 118.9(7) . . ?
C121 C120 C125 122.4(7) . . ?
C121 C120 C116 119.4(7) . . ?
C125 C120 C116 118.1(7) . . ?
C122 C121 C120 118.5(7) . . ?
C122 C121 C126 121.2(8) . . ?
C120 C121 C126 120.3(7) . . ?
C123 C122 C121 121.0(8) . . ?
C122 C123 C124 121.3(8) . . ?
C123 C124 C125 121.1(8) . . ?
C120 C125 C124 115.5(8) . . ?
C120 C125 C129 123.7(8) . . ?
C124 C125 C129 120.5(8) . . ?
C145 C126 C121 126(3) . . ?
C127 C126 C121 113.8(9) . . ?
C127 C126 C128 111.8(9) . . ?
C121 C126 C128 107.0(7) . . ?
C145 C126 C144 84(3) . . ?
C121 C126 C144 106.7(13) . . ?
C125 C129 C131 112.5(7) . . ?
C125 C129 C130 110.0(7) . . ?
C131 C129 C130 109.6(7) . . ?
C137 C132 C133 122.7(7) . . ?
C137 C132 C118 118.6(7) . . ?
C133 C132 C118 118.5(6) . . ?
C134 C133 C132 116.4(7) . . ?
C134 C133 C138 123.2(7) . . ?
C132 C133 C138 120.1(7) . . ?
C135 C134 C133 121.0(8) . . ?
C136 C135 C134 120.9(8) . . ?
C135 C136 C137 120.7(7) . . ?
C132 C137 C136 118.2(7) . . ?
C132 C137 C141 121.4(7) . . ?
C136 C137 C141 120.4(6) . . ?
C147 C138 C146 116(2) . . ?
C147 C138 C133 105.5(14) . . ?
C146 C138 C133 110.4(17) . . ?
C133 C138 C139 112.0(9) . . ?
C133 C138 C140 112.3(9) . . ?
C139 C138 C140 101.5(10) . . ?
C137 C141 C142 110.5(6) . . ?
C137 C141 C143 110.4(7) . . ?
C142 C141 C143 110.3(6) . . ?

loop_
_geom_bond_atom_site_label_1
_geom_bond_atom_site_label_2
_geom_bond_distance
_geom_bond_site_symmetry_2
_geom_bond_publ_flag
O1 S1 1.616(7) . ?
S1 C1 1.799(8) . ?
C1 C2 1.517(11) . ?
C2 N1 1.497(8) . ?
C2 C3 1.542(12) . ?
C3 O2 1.193(11) . ?
C3 O3 1.369(11) . ?
O3 C4 1.474(9) . ?
N1 C5 1.323(8) . ?
C5 O4 1.253(7) . ?
C5 C6 1.508(9) . ?
C6 C7 1.405(10) . ?
C6 C11 1.406(10) . ?
C7 C8 1.355(9) . ?
C7 C12 1.482(9) . ?
C8 C9 1.416(10) . ?
C9 C10 1.434(11) . ?
C10 C11 1.360(9) . ?
C11 C78 1.488(9) . ?
C12 C13 1.397(8) . ?
C12 C17 1.405(9) . ?
C13 C14 1.378(9) . ?
C14 C15 1.394(9) . ?
C14 C18 1.482(9) . ?
C15 C16 1.392(8) . ?
C16 C17 1.414(9) . ?
C16 C48 1.498(9) . ?
C18 C19 1.388(9) . ?
C18 C23 1.445(9) . ?
C19 C20 1.375(9) . ?
C20 C21 1.430(10) . ?
C20 C24 1.496(9) . ?
C21 C22 1.384(9) . ?
C22 C23 1.375(8) . ?
C22 C36 1.515(9) . ?
C24 C29 1.404(10) . ?
C24 C25 1.419(10) . ?
C25 C26 1.345(10) . ?
C25 C30 1.458(10) . ?
C26 C27 1.450(12) . ?
C27 C28 1.404(11) . ?
C28 C29 1.418(10) . ?
C29 C33 1.533(10) . ?
C30 C32 1.521(11) . ?
C30 C31 1.540(12) . ?
C33 C34 1.503(10) . ?
C33 C35 1.551(10) . ?
C36 C37 1.357(9) . ?
C36 C41 1.424(10) . ?
C37 C38 1.440(10) . ?
C37 C42 1.530(10) . ?
C38 C39 1.421(10) . ?
C39 C40 1.323(10) . ?
C40 C41 1.431(10) . ?
C41 C45 1.511(10) . ?
C42 C44 1.507(10) . ?
C42 C43 1.509(10) . ?
C45 C46 1.509(10) . ?
C45 C47 1.570(10) . ?
C48 C49 1.358(9) . ?
C48 C53 1.388(9) . ?
C49 C50 1.418(9) . ?
C50 C51 1.401(9) . ?
C50 C54 1.484(10) . ?
C51 C52 1.393(10) . ?
C52 C53 1.430(9) . ?
C52 C66 1.488(10) . ?
C54 C59 1.379(11) . ?
C54 C55 1.412(11) . ?
C55 C56 1.377(10) . ?
C55 C60 1.557(11) . ?
C56 C57 1.383(11) . ?
C57 C58 1.386(12) . ?
C58 C59 1.411(12) . ?
C59 C63 1.569(12) . ?
C60 C61 1.488(10) . ?
C60 C62 1.550(12) . ?
C63 C65 1.507(10) . ?
C63 C64 1.575(12) . ?
C66 C71 1.426(10) . ?
C66 C67 1.427(10) . ?
C67 C68 1.401(10) . ?
C67 C72 1.528(11) . ?
C68 C69 1.400(12) . ?
C69 C70 1.389(11) . ?
C70 C71 1.383(10) . ?
C71 C75 1.563(11) . ?
C72 C73 1.528(11) . ?
C72 C74 1.571(13) . ?
C75 C77 1.518(11) . ?
C75 C76 1.556(14) . ?
C78 C83 1.388(9) . ?
C78 C79 1.424(9) . ?
C79 C80 1.394(9) . ?
C80 C81 1.385(8) . ?
C80 C84 1.510(8) . ?
C81 C82 1.417(8) . ?
C82 C83 1.399(9) . ?
C82 C114 1.498(8) . ?
C84 C89 1.381(9) . ?
C84 C85 1.410(9) . ?
C85 C86 1.381(9) . ?
C86 C87 1.355(9) . ?
C86 C90 1.516(9) . ?
C87 C88 1.385(9) . ?
C88 C89 1.435(10) . ?
C88 C102 1.525(10) . ?
C90 C91 1.405(10) . ?
C90 C95 1.419(10) . ?
C91 C92 1.382(9) . ?
C91 C96 1.523(11) . ?
C92 C93 1.400(11) . ?
C93 C94 1.360(11) . ?
C94 C95 1.376(10) . ?
C95 C99 1.544(11) . ?
C96 C97 1.520(10) . ?
C96 C98 1.558(14) . ?
C99 C100 1.512(12) . ?
C99 C101 1.542(10) . ?
C102 C103 1.365(11) . ?
C102 C107 1.416(12) . ?
C103 C104 1.398(12) . ?
C103 C108 1.512(13) . ?
C104 C105 1.401(14) . ?
C105 C106 1.386(13) . ?
C106 C107 1.396(11) . ?
C107 C111 1.549(12) . ?
C108 C109 1.507(11) . ?
C108 C110 1.631(12) . ?
C111 C113 1.519(11) . ?
C111 C112 1.532(13) . ?
C114 C115 1.411(9) . ?
C114 C119 1.423(9) . ?
C115 C116 1.389(9) . ?
C116 C117 1.431(9) . ?
C116 C120 1.505(10) . ?
C117 C118 1.410(10) . ?
C118 C119 1.371(9) . ?
C118 C132 1.509(9) . ?
C120 C121 1.405(10) . ?
C120 C125 1.409(10) . ?
C121 C122 1.396(10) . ?
C121 C126 1.527(10) . ?
C122 C123 1.352(10) . ?
C123 C124 1.379(11) . ?
C124 C125 1.439(11) . ?
C125 C129 1.489(10) . ?
C126 C145 1.41(6) . ?
C126 C127 1.496(15) . ?
C126 C128 1.604(13) . ?
C126 C144 1.88(3) . ?
C129 C131 1.501(9) . ?
C129 C130 1.565(10) . ?
C132 C137 1.397(9) . ?
C132 C133 1.434(9) . ?
C133 C134 1.411(10) . ?
C133 C138 1.507(10) . ?
C134 C135 1.396(11) . ?
C135 C136 1.383(10) . ?
C136 C137 1.404(10) . ?
C137 C141 1.515(9) . ?
C138 C147 1.42(3) . ?
C138 C146 1.48(4) . ?
C138 C139 1.557(17) . ?
C138 C140 1.604(16) . ?
C141 C142 1.527(9) . ?
C141 C143 1.534(10) . ?

loop_
_geom_torsion_atom_site_label_1
_geom_torsion_atom_site_label_2
_geom_torsion_atom_site_label_3
_geom_torsion_atom_site_label_4
_geom_torsion
_geom_torsion_site_symmetry_1
_geom_torsion_site_symmetry_2
_geom_torsion_site_symmetry_3
_geom_torsion_site_symmetry_4
_geom_torsion_publ_flag
O1 S1 C1 C2 -59.9(7) . . . . ?
S1 C1 C2 N1 -57.7(8) . . . . ?
S1 C1 C2 C3 178.2(6) . . . . ?
N1 C2 C3 O2 65.7(12) . . . . ?
C1 C2 C3 O2 -169.2(10) . . . . ?
N1 C2 C3 O3 -118.2(7) . . . . ?
C1 C2 C3 O3 6.8(11) . . . . ?
O2 C3 O3 C4 -8.6(14) . . . . ?
C2 C3 O3 C4 175.5(7) . . . . ?
C1 C2 N1 C5 -89.8(9) . . . . ?
C3 C2 N1 C5 38.9(11) . . . . ?
C2 N1 C5 O4 -6.8(12) . . . . ?
C2 N1 C5 C6 170.4(7) . . . . ?
O4 C5 C6 C7 90.6(9) . . . . ?
N1 C5 C6 C7 -86.8(9) . . . . ?
O4 C5 C6 C11 -93.1(9) . . . . ?
N1 C5 C6 C11 89.5(9) . . . . ?
C11 C6 C7 C8 6.1(10) . . . . ?
C5 C6 C7 C8 -177.5(7) . . . . ?
C11 C6 C7 C12 -171.7(6) . . . . ?
C5 C6 C7 C12 4.6(10) . . . . ?
C6 C7 C8 C9 -1.6(11) . . . . ?
C12 C7 C8 C9 176.3(7) . . . . ?
C7 C8 C9 C10 -3.1(11) . . . . ?
C8 C9 C10 C11 3.5(11) . . . . ?
C9 C10 C11 C6 0.8(11) . . . . ?
C9 C10 C11 C78 -174.0(6) . . . . ?
C7 C6 C11 C10 -5.7(10) . . . . ?
C5 C6 C11 C10 178.0(7) . . . . ?
C7 C6 C11 C78 168.9(6) . . . . ?
C5 C6 C11 C78 -7.4(10) . . . . ?
C8 C7 C12 C13 123.9(8) . . . . ?
C6 C7 C12 C13 -58.3(10) . . . . ?
C8 C7 C12 C17 -52.6(10) . . . . ?
C6 C7 C12 C17 125.2(7) . . . . ?
C17 C12 C13 C14 -3.2(10) . . . . ?
C7 C12 C13 C14 -179.6(7) . . . . ?
C12 C13 C14 C15 0.7(10) . . . . ?
C12 C13 C14 C18 175.0(6) . . . . ?
C13 C14 C15 C16 -1.1(11) . . . . ?
C18 C14 C15 C16 -175.4(6) . . . . ?
C14 C15 C16 C17 3.8(10) . . . . ?
C14 C15 C16 C48 179.4(7) . . . . ?
C13 C12 C17 C16 5.9(10) . . . . ?
C7 C12 C17 C16 -177.4(6) . . . . ?
C15 C16 C17 C12 -6.3(10) . . . . ?
C48 C16 C17 C12 178.1(6) . . . . ?
C13 C14 C18 C19 42.3(10) . . . . ?
C15 C14 C18 C19 -143.3(7) . . . . ?
C13 C14 C18 C23 -131.4(7) . . . . ?
C15 C14 C18 C23 42.9(10) . . . . ?
C23 C18 C19 C20 -0.8(11) . . . . ?
C14 C18 C19 C20 -174.7(7) . . . . ?
C18 C19 C20 C21 2.5(11) . . . . ?
C18 C19 C20 C24 179.6(6) . . . . ?
C19 C20 C21 C22 -2.9(11) . . . . ?
C24 C20 C21 C22 -180.0(6) . . . . ?
C20 C21 C22 C23 1.4(11) . . . . ?
C20 C21 C22 C36 -179.5(7) . . . . ?
C21 C22 C23 C18 0.4(11) . . . . ?
C36 C22 C23 C18 -178.7(7) . . . . ?
C19 C18 C23 C22 -0.8(11) . . . . ?
C14 C18 C23 C22 173.3(7) . . . . ?
C19 C20 C24 C29 101.5(8) . . . . ?
C21 C20 C24 C29 -81.5(9) . . . . ?
C19 C20 C24 C25 -77.6(9) . . . . ?
C21 C20 C24 C25 99.4(9) . . . . ?
C29 C24 C25 C26 0.4(12) . . . . ?
C20 C24 C25 C26 179.4(7) . . . . ?
C29 C24 C25 C30 -178.5(8) . . . . ?
C20 C24 C25 C30 0.5(12) . . . . ?
C24 C25 C26 C27 -0.6(13) . . . . ?
C30 C25 C26 C27 178.3(9) . . . . ?
C25 C26 C27 C28 1.4(14) . . . . ?
C26 C27 C28 C29 -2.0(13) . . . . ?
C25 C24 C29 C28 -0.9(11) . . . . ?
C20 C24 C29 C28 -180.0(7) . . . . ?
C25 C24 C29 C33 179.6(7) . . . . ?
C20 C24 C29 C33 0.5(11) . . . . ?
C27 C28 C29 C24 1.8(12) . . . . ?
C27 C28 C29 C33 -178.8(8) . . . . ?
C26 C25 C30 C32 44.1(13) . . . . ?
C24 C25 C30 C32 -137.0(9) . . . . ?
C26 C25 C30 C31 -78.5(10) . . . . ?
C24 C25 C30 C31 100.4(10) . . . . ?
C24 C29 C33 C34 -115.7(8) . . . . ?
C28 C29 C33 C34 64.9(9) . . . . ?
C24 C29 C33 C35 119.9(8) . . . . ?
C28 C29 C33 C35 -59.6(10) . . . . ?
C23 C22 C36 C37 96.6(8) . . . . ?
C21 C22 C36 C37 -82.5(9) . . . . ?
C23 C22 C36 C41 -82.0(9) . . . . ?
C21 C22 C36 C41 98.9(8) . . . . ?
C41 C36 C37 C38 -4.0(11) . . . . ?
C22 C36 C37 C38 177.5(6) . . . . ?
C41 C36 C37 C42 177.5(7) . . . . ?
C22 C36 C37 C42 -1.1(10) . . . . ?
C36 C37 C38 C39 1.8(11) . . . . ?
C42 C37 C38 C39 -179.6(6) . . . . ?
C37 C38 C39 C40 0.3(12) . . . . ?
C38 C39 C40 C41 -0.1(12) . . . . ?
C37 C36 C41 C40 4.1(11) . . . . ?
C22 C36 C41 C40 -177.3(6) . . . . ?
C37 C36 C41 C45 179.9(7) . . . . ?
C22 C36 C41 C45 -1.6(10) . . . . ?
C39 C40 C41 C36 -2.0(11) . . . . ?
C39 C40 C41 C45 -177.6(7) . . . . ?
C36 C37 C42 C44 -128.1(8) . . . . ?
C38 C37 C42 C44 53.4(9) . . . . ?
C36 C37 C42 C43 107.3(9) . . . . ?
C38 C37 C42 C43 -71.3(9) . . . . ?
C36 C41 C45 C46 -83.8(9) . . . . ?
C40 C41 C45 C46 91.7(9) . . . . ?
C36 C41 C45 C47 152.6(7) . . . . ?
C40 C41 C45 C47 -31.9(10) . . . . ?
C15 C16 C48 C49 41.3(10) . . . . ?
C17 C16 C48 C49 -143.2(7) . . . . ?
C15 C16 C48 C53 -143.7(7) . . . . ?
C17 C16 C48 C53 31.8(10) . . . . ?
C53 C48 C49 C50 5.3(11) . . . . ?
C16 C48 C49 C50 -179.8(7) . . . . ?
C48 C49 C50 C51 -4.6(11) . . . . ?
C48 C49 C50 C54 179.1(7) . . . . ?
C49 C50 C51 C52 3.5(12) . . . . ?
C54 C50 C51 C52 179.9(7) . . . . ?
C50 C51 C52 C53 -3.0(12) . . . . ?
C50 C51 C52 C66 179.0(7) . . . . ?
C49 C48 C53 C52 -4.8(11) . . . . ?
C16 C48 C53 C52 -179.7(6) . . . . ?
C51 C52 C53 C48 3.5(11) . . . . ?
C66 C52 C53 C48 -178.3(7) . . . . ?
C51 C50 C54 C59 -91.5(9) . . . . ?
C49 C50 C54 C59 84.8(9) . . . . ?
C51 C50 C54 C55 92.9(9) . . . . ?
C49 C50 C54 C55 -90.8(9) . . . . ?
C59 C54 C55 C56 1.1(11) . . . . ?
C50 C54 C55 C56 176.8(6) . . . . ?
C59 C54 C55 C60 -179.5(6) . . . . ?
C50 C54 C55 C60 -3.7(10) . . . . ?
C54 C55 C56 C57 -1.0(11) . . . . ?
C60 C55 C56 C57 179.5(7) . . . . ?
C55 C56 C57 C58 0.3(12) . . . . ?
C56 C57 C58 C59 0.4(12) . . . . ?
C55 C54 C59 C58 -0.4(11) . . . . ?
C50 C54 C59 C58 -176.0(7) . . . . ?
C55 C54 C59 C63 -179.5(6) . . . . ?
C50 C54 C59 C63 4.8(11) . . . . ?
C57 C58 C59 C54 -0.3(12) . . . . ?
C57 C58 C59 C63 178.8(7) . . . . ?
C56 C55 C60 C61 -59.8(10) . . . . ?
C54 C55 C60 C61 120.7(9) . . . . ?
C56 C55 C60 C62 65.6(10) . . . . ?
C54 C55 C60 C62 -113.9(9) . . . . ?
C54 C59 C63 C65 121.2(9) . . . . ?
C58 C59 C63 C65 -58.0(11) . . . . ?
C54 C59 C63 C64 -120.2(8) . . . . ?
C58 C59 C63 C64 60.7(10) . . . . ?
C51 C52 C66 C71 95.5(10) . . . . ?
C53 C52 C66 C71 -82.5(9) . . . . ?
C51 C52 C66 C67 -91.7(9) . . . . ?
C53 C52 C66 C67 90.3(10) . . . . ?
C71 C66 C67 C68 -2.8(12) . . . . ?
C52 C66 C67 C68 -175.6(7) . . . . ?
C71 C66 C67 C72 179.5(8) . . . . ?
C52 C66 C67 C72 6.7(12) . . . . ?
C66 C67 C68 C69 2.8(13) . . . . ?
C72 C67 C68 C69 -179.5(8) . . . . ?
C67 C68 C69 C70 -2.0(14) . . . . ?
C68 C69 C70 C71 1.2(14) . . . . ?
C69 C70 C71 C66 -1.3(13) . . . . ?
C69 C70 C71 C75 -175.3(8) . . . . ?
C67 C66 C71 C70 2.1(12) . . . . ?
C52 C66 C71 C70 175.0(7) . . . . ?
C67 C66 C71 C75 176.1(7) . . . . ?
C52 C66 C71 C75 -10.9(12) . . . . ?
C68 C67 C72 C73 42.6(11) . . . . ?
C66 C67 C72 C73 -139.7(8) . . . . ?
C68 C67 C72 C74 -82.9(11) . . . . ?
C66 C67 C72 C74 94.8(10) . . . . ?
C70 C71 C75 C77 88.2(10) . . . . ?
C66 C71 C75 C77 -85.8(9) . . . . ?
C70 C71 C75 C76 -32.9(12) . . . . ?
C66 C71 C75 C76 153.0(8) . . . . ?
C10 C11 C78 C83 -123.8(8) . . . . ?
C6 C11 C78 C83 61.5(10) . . . . ?
C10 C11 C78 C79 53.5(9) . . . . ?
C6 C11 C78 C79 -121.3(7) . . . . ?
C83 C78 C79 C80 -2.6(10) . . . . ?
C11 C78 C79 C80 -179.9(6) . . . . ?
C78 C79 C80 C81 2.0(10) . . . . ?
C78 C79 C80 C84 -177.2(6) . . . . ?
C79 C80 C81 C82 0.8(9) . . . . ?
C84 C80 C81 C82 179.9(6) . . . . ?
C80 C81 C82 C83 -3.0(10) . . . . ?
C80 C81 C82 C114 171.3(6) . . . . ?
C79 C78 C83 C82 0.4(10) . . . . ?
C11 C78 C83 C82 177.5(6) . . . . ?
C81 C82 C83 C78 2.5(10) . . . . ?
C114 C82 C83 C78 -171.9(6) . . . . ?
C81 C80 C84 C89 -39.2(10) . . . . ?
C79 C80 C84 C89 140.0(7) . . . . ?
C81 C80 C84 C85 144.0(7) . . . . ?
C79 C80 C84 C85 -36.8(9) . . . . ?
C89 C84 C85 C86 3.2(11) . . . . ?
C80 C84 C85 C86 -180.0(7) . . . . ?
C84 C85 C86 C87 -4.6(12) . . . . ?
C84 C85 C86 C90 -179.3(7) . . . . ?
C85 C86 C87 C88 3.6(12) . . . . ?
C90 C86 C87 C88 178.0(7) . . . . ?
C86 C87 C88 C89 -1.3(12) . . . . ?
C86 C87 C88 C102 178.5(8) . . . . ?
C85 C84 C89 C88 -0.9(11) . . . . ?
C80 C84 C89 C88 -177.7(7) . . . . ?
C87 C88 C89 C84 -0.1(12) . . . . ?
C102 C88 C89 C84 -179.8(8) . . . . ?
C87 C86 C90 C91 -86.9(10) . . . . ?
C85 C86 C90 C91 87.7(9) . . . . ?
C87 C86 C90 C95 99.8(9) . . . . ?
C85 C86 C90 C95 -85.6(9) . . . . ?
C95 C90 C91 C92 -1.4(12) . . . . ?
C86 C90 C91 C92 -174.7(7) . . . . ?
C95 C90 C91 C96 -179.9(7) . . . . ?
C86 C90 C91 C96 6.8(11) . . . . ?
C90 C91 C92 C93 -0.7(12) . . . . ?
C96 C91 C92 C93 177.8(7) . . . . ?
C91 C92 C93 C94 2.1(13) . . . . ?
C92 C93 C94 C95 -1.4(14) . . . . ?
C93 C94 C95 C90 -0.7(12) . . . . ?
C93 C94 C95 C99 -176.2(8) . . . . ?
C91 C90 C95 C94 2.1(11) . . . . ?
C86 C90 C95 C94 175.5(7) . . . . ?
C91 C90 C95 C99 177.7(7) . . . . ?
C86 C90 C95 C99 -9.0(11) . . . . ?
C92 C91 C96 C97 -58.0(12) . . . . ?
C90 C91 C96 C97 120.5(9) . . . . ?
C92 C91 C96 C98 63.6(10) . . . . ?
C90 C91 C96 C98 -118.0(9) . . . . ?
C94 C95 C99 C100 90.7(10) . . . . ?
C90 C95 C99 C100 -84.7(9) . . . . ?
C94 C95 C99 C101 -36.6(11) . . . . ?
C90 C95 C99 C101 148.0(7) . . . . ?
C87 C88 C102 C103 92.4(10) . . . . ?
C89 C88 C102 C103 -87.9(9) . . . . ?
C87 C88 C102 C107 -85.4(10) . . . . ?
C89 C88 C102 C107 94.3(9) . . . . ?
C107 C102 C103 C104 -0.5(12) . . . . ?
C88 C102 C103 C104 -178.2(7) . . . . ?
C107 C102 C103 C108 176.0(8) . . . . ?
C88 C102 C103 C108 -1.7(12) . . . . ?
C102 C103 C104 C105 -0.4(13) . . . . ?
C108 C103 C104 C105 -176.9(9) . . . . ?
C103 C104 C105 C106 1.8(14) . . . . ?
C104 C105 C106 C107 -2.2(14) . . . . ?
C105 C106 C107 C102 1.2(13) . . . . ?
C105 C106 C107 C111 -178.2(8) . . . . ?
C103 C102 C107 C106 0.1(13) . . . . ?
C88 C102 C107 C106 177.8(7) . . . . ?
C103 C102 C107 C111 179.5(7) . . . . ?
C88 C102 C107 C111 -2.8(12) . . . . ?
C102 C103 C108 C109 -96.5(9) . . . . ?
C104 C103 C108 C109 79.9(11) . . . . ?
C102 C103 C108 C110 141.9(8) . . . . ?
C104 C103 C108 C110 -41.7(11) . . . . ?
C106 C107 C111 C113 69.5(11) . . . . ?
C102 C107 C111 C113 -109.8(10) . . . . ?
C106 C107 C111 C112 -59.6(11) . . . . ?
C102 C107 C111 C112 121.0(10) . . . . ?
C83 C82 C114 C115 141.9(7) . . . . ?
C81 C82 C114 C115 -32.6(10) . . . . ?
C83 C82 C114 C119 -35.4(9) . . . . ?
C81 C82 C114 C119 150.1(6) . . . . ?
C119 C114 C115 C116 0.7(11) . . . . ?
C82 C114 C115 C116 -176.5(6) . . . . ?
C114 C115 C116 C117 -0.1(10) . . . . ?
C114 C115 C116 C120 -179.5(7) . . . . ?
C115 C116 C117 C118 -0.6(10) . . . . ?
C120 C116 C117 C118 178.8(7) . . . . ?
C116 C117 C118 C119 0.7(11) . . . . ?
C116 C117 C118 C132 177.4(6) . . . . ?
C117 C118 C119 C114 -0.1(11) . . . . ?
C132 C118 C119 C114 -176.8(6) . . . . ?
C115 C114 C119 C118 -0.6(10) . . . . ?
C82 C114 C119 C118 176.7(6) . . . . ?
C115 C116 C120 C121 79.3(9) . . . . ?
C117 C116 C120 C121 -100.1(8) . . . . ?
C115 C116 C120 C125 -99.9(8) . . . . ?
C117 C116 C120 C125 80.7(9) . . . . ?
C125 C120 C121 C122 -0.9(11) . . . . ?
C116 C120 C121 C122 -180.0(7) . . . . ?
C125 C120 C121 C126 -179.0(7) . . . . ?
C116 C120 C121 C126 1.9(11) . . . . ?
C120 C121 C122 C123 1.2(12) . . . . ?
C126 C121 C122 C123 179.3(8) . . . . ?
C121 C122 C123 C124 1.9(14) . . . . ?
C122 C123 C124 C125 -5.3(14) . . . . ?
C121 C120 C125 C124 -2.3(11) . . . . ?
C116 C120 C125 C124 176.8(7) . . . . ?
C121 C120 C125 C129 -177.0(7) . . . . ?
C116 C120 C125 C129 2.1(11) . . . . ?
C123 C124 C125 C120 5.4(12) . . . . ?
C123 C124 C125 C129 -179.8(8) . . . . ?
C122 C121 C126 C145 -14(3) . . . . ?
C120 C121 C126 C145 164(3) . . . . ?
C122 C121 C126 C127 27.9(13) . . . . ?
C120 C121 C126 C127 -154.1(10) . . . . ?
C122 C121 C126 C128 -96.1(10) . . . . ?
C120 C121 C126 C128 81.9(9) . . . . ?
C122 C121 C126 C144 80.4(17) . . . . ?
C120 C121 C126 C144 -101.5(16) . . . . ?
C120 C125 C129 C131 121.7(8) . . . . ?
C124 C125 C129 C131 -52.7(10) . . . . ?
C120 C125 C129 C130 -115.7(9) . . . . ?
C124 C125 C129 C130 69.8(10) . . . . ?
C119 C118 C132 C137 -97.9(9) . . . . ?
C117 C118 C132 C137 85.4(9) . . . . ?
C119 C118 C132 C133 78.2(9) . . . . ?
C117 C118 C132 C133 -98.6(9) . . . . ?
C137 C132 C133 C134 -0.2(12) . . . . ?
C118 C132 C133 C134 -176.1(7) . . . . ?
C137 C132 C133 C138 -174.6(7) . . . . ?
C118 C132 C133 C138 9.5(11) . . . . ?
C132 C133 C134 C135 -0.1(12) . . . . ?
C138 C133 C134 C135 174.2(8) . . . . ?
C133 C134 C135 C136 1.5(14) . . . . ?
C134 C135 C136 C137 -2.8(13) . . . . ?
C133 C132 C137 C136 -1.0(11) . . . . ?
C118 C132 C137 C136 174.9(6) . . . . ?
C133 C132 C137 C141 177.2(7) . . . . ?
C118 C132 C137 C141 -6.9(10) . . . . ?
C135 C136 C137 C132 2.5(11) . . . . ?
C135 C136 C137 C141 -175.8(7) . . . . ?
C134 C133 C138 C147 68.9(15) . . . . ?
C132 C133 C138 C147 -117.1(14) . . . . ?
C134 C133 C138 C146 -57(2) . . . . ?
C132 C133 C138 C146 116.8(18) . . . . ?
C134 C133 C138 C139 -91.1(12) . . . . ?
C132 C133 C138 C139 82.9(11) . . . . ?
C134 C133 C138 C140 22.4(14) . . . . ?
C132 C133 C138 C140 -163.6(10) . . . . ?
C132 C137 C141 C142 -115.1(7) . . . . ?
C136 C137 C141 C142 63.1(9) . . . . ?
C132 C137 C141 C143 122.6(7) . . . . ?
C136 C137 C141 C143 -59.2(9) . . . . ?
